data_4331131
loop_
_publ_author_name
'Andersson Arias'
'Juan Forni\'es'
'Consuelo Fortu\~no'
'Antonio Mart\'in'
'Mario Latronico'
'Piero Mastrorilli'
'Stefano Todisco'
'Vito Gallo'

_publ_section_title
;
 Formation of P-C Bond through Reductive Coupling between Bridging
 Phosphido and Benzoquinolinate Groups. Isolation of Complexes of the
 Pt(II)/Pt(IV)/Pt(II) Sequence
;
_journal_name_full 'Inorganic Chemistry'
_journal_page_first 12682
_journal_page_last 12696
_journal_paper_doi 10.1021/ic301298p
_journal_volume 51
_journal_year 2012
_chemical_formula_sum 'C53.5 H38.5 F10 I N P2 Pd2'
_chemical_formula_weight 1286.99
_chemical_name_systematic
; 
 ? 
;
_space_group_IT_number 14
_symmetry_cell_setting monoclinic
_symmetry_space_group_name_Hall '-P 2ybc'
_symmetry_space_group_name_H-M 'P 1 21/c 1'
_atom_sites_solution_hydrogens geom
_atom_sites_solution_primary direct
_atom_sites_solution_secondary difmap
_audit_creation_method SHELXL-97
_cell_angle_alpha 90.00
_cell_angle_beta 97.294(3)
_cell_angle_gamma 90.00
_cell_formula_units_Z 4
_cell_length_a 17.1149(7)
_cell_length_b 13.7727(4)
_cell_length_c 22.9446(7)
_cell_measurement_reflns_used 23102
_cell_measurement_temperature 100(2)
_cell_measurement_theta_max 28.8717
_cell_measurement_theta_min 3.8006
_cell_volume 5364.7(3)
_computing_cell_refinement
;
CrysAlis RED, Oxford Diffraction Ltd.,
Version 1.171.33.31 (release 08-01-2009 CrysAlis171 .NET)
(compiled Jan  8 2009,16:24:04)
;
_computing_data_collection
;
CrysAlis CCD, Oxford Diffraction Ltd.,
Version 1.171.33.31 (release 08-01-2009 CrysAlis171 .NET)
(compiled Jan  8 2009,16:24:04)
;
_computing_data_reduction
;
CrysAlis RED, Oxford Diffraction Ltd.,
Version 1.171.33.31 (release 08-01-2009 CrysAlis171 .NET)
(compiled Jan  8 2009,16:24:04)
;
_computing_structure_refinement 'SHELXL-97 (Sheldrick, 1997)'
_computing_structure_solution 'SHELXS-97 (Sheldrick, 1990)'
_diffrn_ambient_temperature 100(2)
_diffrn_detector_area_resol_mean 16.0655
_diffrn_measured_fraction_theta_full 0.996
_diffrn_measured_fraction_theta_max 0.910
_diffrn_measurement_details
;
  1 omega  -64.00  -18.15   0.3500   10.0000
omega____ theta____ kappa____ phi______ frames
    -      -19.8053  -77.0000   60.0000 131

  2 omega  -11.00   53.75   0.3500   10.0000
omega____ theta____ kappa____ phi______ frames
    -       22.2271  -37.0000   60.0000 185

  3 omega  -26.00   93.00   0.3500   10.0000
omega____ theta____ kappa____ phi______ frames
    -       22.2271    0.0000  120.0000 340

  4 omega   47.00   75.70   0.3500   10.0000
omega____ theta____ kappa____ phi______ frames
    -       22.2271  179.0000  300.0000 82

  5 omega  -93.00   12.00   0.3500   10.0000
omega____ theta____ kappa____ phi______ frames
    -      -19.8053  -37.0000  180.0000 300

  6 omega   34.00  101.90   0.3500   10.0000
omega____ theta____ kappa____ phi______ frames
    -       22.2271  179.0000  120.0000 194

  7 omega  -11.00   66.70   0.3500   10.0000
omega____ theta____ kappa____ phi______ frames
    -       22.2271   77.0000  330.0000 222

  8 omega  -50.00   48.00   0.3500   10.0000
omega____ theta____ kappa____ phi______ frames
    -       22.2271  -51.0000  264.0000 280

;
_diffrn_measurement_device_type 'Goniometer KM4/Xcalibur, detector: Sapphire3'
_diffrn_measurement_method 'w scans'
_diffrn_orient_matrix_UB_11 -0.0336836238
_diffrn_orient_matrix_UB_12 0.0300454246
_diffrn_orient_matrix_UB_13 0.0005746096
_diffrn_orient_matrix_UB_21 0.0131356204
_diffrn_orient_matrix_UB_22 0.0124999476
_diffrn_orient_matrix_UB_23 0.0296133286
_diffrn_orient_matrix_UB_31 0.0210112908
_diffrn_orient_matrix_UB_32 0.0399677912
_diffrn_orient_matrix_UB_33 -0.0098114457
_diffrn_radiation_monochromator graphite
_diffrn_radiation_source 'Enhance (Mo) x-ray Source'
_diffrn_radiation_type MoK\a
_diffrn_radiation_wavelength 0.71073
_diffrn_reflns_av_R_equivalents 0.0569
_diffrn_reflns_av_sigmaI/netI 0.0647
_diffrn_reflns_limit_h_max 23
_diffrn_reflns_limit_h_min -23
_diffrn_reflns_limit_k_max 17
_diffrn_reflns_limit_k_min -18
_diffrn_reflns_limit_l_max 31
_diffrn_reflns_limit_l_min -31
_diffrn_reflns_number 58471
_diffrn_reflns_theta_full 25.00
_diffrn_reflns_theta_max 28.93
_diffrn_reflns_theta_min 3.81
_exptl_absorpt_coefficient_mu 1.375
_exptl_absorpt_correction_T_max 0.8100
_exptl_absorpt_correction_T_min 0.6230
_exptl_absorpt_correction_type multi-scan
_exptl_absorpt_process_details
;
CrysAlis RED, Oxford Diffraction Ltd.,
Version 1.171.33.31 (release 08-01-2009 CrysAlis171 .NET)
(compiled Jan  8 2009,16:24:04)
empirical absorption correction using spherical harmonics,
 implemented in SCALE3 ABSPACK scaling algorithm.
;
_exptl_crystal_colour orange
_exptl_crystal_density_diffrn 1.593
_exptl_crystal_description block
_exptl_crystal_F_000 2526
_exptl_crystal_size_max 0.38
_exptl_crystal_size_mid 0.17
_exptl_crystal_size_min 0.16
_refine_diff_density_max 2.571
_refine_diff_density_min -1.423
_refine_diff_density_rms 0.183
_refine_ls_extinction_method none
_refine_ls_goodness_of_fit_ref 1.068
_refine_ls_hydrogen_treatment constr
_refine_ls_matrix_type full
_refine_ls_number_parameters 640
_refine_ls_number_reflns 12899
_refine_ls_number_restraints 105
_refine_ls_restrained_S_all 1.070
_refine_ls_R_factor_all 0.1095
_refine_ls_R_factor_gt 0.0795
_refine_ls_shift/su_max 0.001
_refine_ls_shift/su_mean 0.000
_refine_ls_structure_factor_coef Fsqd
_refine_ls_weighting_details 'calc w=1/[\s^2^(Fo^2^)+(0.1000P)^2^+61.0000P] where P=(Fo^2^+2Fc^2^)/3'
_refine_ls_weighting_scheme calc
_refine_ls_wR_factor_gt 0.2136
_refine_ls_wR_factor_ref 0.2254
_reflns_number_gt 9323
_reflns_number_total 12899
_reflns_threshold_expression >2sigma(I)
_cod_data_source_file ic301298p_si_002_4.cif
_cod_data_source_block 8
_cod_original_formula_sum 'C53.50 H38.50 F10 I N P2 Pd2'
_cod_database_code 4331131

loop_
_symmetry_equiv_pos_as_xyz
'x, y, z'
'-x, y+1/2, -z+1/2'
'-x, -y, -z'
'x, -y-1/2, z-1/2'

loop_
_atom_site_label
_atom_site_type_symbol
_atom_site_fract_x
_atom_site_fract_y
_atom_site_fract_z
_atom_site_U_iso_or_equiv
_atom_site_adp_type
_atom_site_occupancy
_atom_site_symmetry_multiplicity
_atom_site_calc_flag
_atom_site_refinement_flags
Pd1 Pd 0.81847(4) -0.36325(5) -0.29171(3) 0.02555(16) Uani 1 1 d .
Pd2 Pd 0.83560(4) -0.39406(5) -0.15784(3) 0.02443(16) Uani 1 1 d .
I I 0.95675(3) -0.35850(5) -0.22231(2) 0.03193(16) Uani 1 1 d .
P1 P 0.77666(13) -0.27578(16) -0.21573(9) 0.0258(5) Uani 1 1 d .
P2 P 0.75636(13) -0.40899(17) -0.08927(9) 0.0261(5) Uani 1 1 d .
C1 C 0.8616(6) -0.4420(6) -0.3589(4) 0.0330(19) Uani 1 1 d DU
C2 C 0.8708(4) -0.4005(5) -0.4045(3) 0.0145(13) Uani 1 1 d DU
C3 C 0.8924(5) -0.4456(6) -0.4585(3) 0.0307(19) Uani 1 1 d D
C4 C 0.9103(6) -0.5430(7) -0.4545(4) 0.038(2) Uani 1 1 d D
C5 C 0.9047(7) -0.5911(6) -0.4026(4) 0.045(3) Uani 1 1 d D
C6 C 0.8801(7) -0.5398(7) -0.3564(4) 0.041(2) Uani 1 1 d D
F1 F 0.8507(3) -0.3028(3) -0.4194(2) 0.0356(12) Uani 1 1 d D
F2 F 0.8985(4) -0.3994(4) -0.5099(2) 0.0429(14) Uani 1 1 d D
F3 F 0.9346(4) -0.5905(4) -0.5008(3) 0.0492(15) Uani 1 1 d D
F4 F 0.9239(6) -0.6847(4) -0.3970(3) 0.073(2) Uani 1 1 d D
F5 F 0.8738(5) -0.5916(4) -0.3067(3) 0.065(2) Uani 1 1 d D
C7 C 0.7120(5) -0.3718(6) -0.3403(4) 0.0285(18) Uani 1 1 d D
C8 C 0.6715(6) -0.4520(7) -0.3460(4) 0.040(2) Uani 1 1 d D
C9 C 0.5962(6) -0.4620(7) -0.3807(4) 0.045(3) Uani 1 1 d D
C10 C 0.5650(5) -0.3820(8) -0.4100(4) 0.047(3) Uani 1 1 d D
C11 C 0.6058(5) -0.2956(8) -0.4059(4) 0.044(3) Uani 1 1 d D
C12 C 0.6777(5) -0.2925(6) -0.3705(4) 0.0316(19) Uani 1 1 d D
F6 F 0.6970(4) -0.5369(4) -0.3175(3) 0.0573(17) Uani 1 1 d D
F7 F 0.5566(4) -0.5459(6) -0.3856(3) 0.072(2) Uani 1 1 d D
F8 F 0.4950(4) -0.3867(7) -0.4439(3) 0.070(2) Uani 1 1 d D
F9 F 0.5750(4) -0.2175(5) -0.4346(3) 0.0580(18) Uani 1 1 d D
F10 F 0.7152(3) -0.2042(4) -0.3680(2) 0.0388(13) Uani 1 1 d D
N N 0.8785(4) -0.5347(5) -0.1273(3) 0.0282(15) Uani 1 1 d .
C13 C 0.8932(6) -0.5879(7) -0.1734(4) 0.036(2) Uani 1 1 d .
H13A H 0.8735 -0.5656 -0.2116 0.043 Uiso 1 1 calc R
C14 C 0.9359(6) -0.6743(7) -0.1684(4) 0.041(2) Uani 1 1 d .
H14A H 0.9433 -0.7112 -0.2023 0.049 Uiso 1 1 calc R
C15 C 0.9672(6) -0.7050(6) -0.1127(5) 0.039(2) Uani 1 1 d .
H15A H 1.0003 -0.7606 -0.1079 0.047 Uiso 1 1 calc R
C16 C 0.9494(5) -0.6529(6) -0.0637(4) 0.0306(19) Uani 1 1 d .
C17 C 0.9830(6) -0.6810(6) -0.0065(4) 0.034(2) Uani 1 1 d .
H17A H 1.0162 -0.7364 -0.0016 0.040 Uiso 1 1 calc R
C18 C 0.9682(5) -0.6300(6) 0.0407(4) 0.0301(19) Uani 1 1 d .
H18A H 0.9937 -0.6477 0.0784 0.036 Uiso 1 1 calc R
C19 C 0.9153(5) -0.5500(6) 0.0354(4) 0.0268(18) Uani 1 1 d .
C20 C 0.8983(6) -0.5024(7) 0.0873(4) 0.036(2) Uani 1 1 d .
H20A H 0.9246 -0.5220 0.1244 0.043 Uiso 1 1 calc R
C21 C 0.8448(6) -0.4290(7) 0.0845(4) 0.0311(19) Uani 1 1 d .
H21A H 0.8355 -0.3958 0.1193 0.037 Uiso 1 1 calc R
C22 C 0.8031(5) -0.4024(6) 0.0301(4) 0.0290(18) Uani 1 1 d .
H22A H 0.7634 -0.3541 0.0290 0.035 Uiso 1 1 calc R
C23 C 0.8186(5) -0.4451(6) -0.0223(4) 0.0263(17) Uani 1 1 d .
C24 C 0.8787(5) -0.5208(6) -0.0206(4) 0.0243(17) Uani 1 1 d .
C25 C 0.9017(5) -0.5696(6) -0.0718(4) 0.0258(17) Uani 1 1 d .
C26 C 0.6726(6) -0.2517(9) -0.2142(4) 0.044(3) Uani 1 1 d .
C27 C 0.6446(7) -0.1609(11) -0.2013(5) 0.064(4) Uani 1 1 d .
H27A H 0.6781 -0.1069 -0.1909 0.077 Uiso 1 1 calc R
C28 C 0.5565(11) -0.1558(14) -0.2053(7) 0.084(5) Uani 1 1 d U
H28A H 0.5320 -0.0956 -0.1988 0.101 Uiso 1 1 calc R
C29 C 0.5156(13) -0.2280(16) -0.2168(8) 0.102(6) Uani 1 1 d U
H29A H 0.4605 -0.2194 -0.2171 0.123 Uiso 1 1 calc R
C30 C 0.5387(11) -0.3152(15) -0.2285(7) 0.087(5) Uani 1 1 d U
H30A H 0.5028 -0.3676 -0.2364 0.105 Uiso 1 1 calc R
C31 C 0.6195(7) -0.3262(14) -0.2287(5) 0.071(5) Uani 1 1 d .
H31A H 0.6390 -0.3875 -0.2392 0.085 Uiso 1 1 calc R
C32 C 0.8235(6) -0.1573(6) -0.2054(4) 0.0305(19) Uani 1 1 d .
C33 C 0.8681(7) -0.1307(7) -0.1527(4) 0.043(2) Uani 1 1 d .
H33A H 0.8769 -0.1758 -0.1212 0.052 Uiso 1 1 calc R
C34 C 0.8996(7) -0.0376(8) -0.1466(5) 0.047(3) Uani 1 1 d .
H34A H 0.9265 -0.0178 -0.1097 0.057 Uiso 1 1 calc R
C35 C 0.8925(8) 0.0254(9) -0.1925(5) 0.058(3) Uani 1 1 d .
H35A H 0.9178 0.0868 -0.1885 0.069 Uiso 1 1 calc R
C36 C 0.8486(10) 0.0002(10) -0.2450(5) 0.071(4) Uani 1 1 d .
H36A H 0.8420 0.0452 -0.2767 0.085 Uiso 1 1 calc R
C37 C 0.8144(8) -0.0903(8) -0.2514(5) 0.053(3) Uani 1 1 d .
H37A H 0.7843 -0.1075 -0.2876 0.064 Uiso 1 1 calc R
C38 C 0.7006(5) -0.3030(7) -0.0699(4) 0.031(2) Uani 1 1 d .
C39 C 0.6190(6) -0.3013(8) -0.0764(4) 0.038(2) Uani 1 1 d .
H39A H 0.5897 -0.3575 -0.0896 0.045 Uiso 1 1 calc R
C40 C 0.5803(6) -0.2165(10) -0.0634(5) 0.049(3) Uani 1 1 d .
H40A H 0.5243 -0.2145 -0.0675 0.059 Uiso 1 1 calc R
C41 C 0.6229(8) -0.1366(10) -0.0450(5) 0.053(3) Uani 1 1 d .
H41A H 0.5956 -0.0794 -0.0362 0.064 Uiso 1 1 calc R
C42 C 0.7029(7) -0.1348(8) -0.0386(5) 0.046(3) Uani 1 1 d .
H42A H 0.7316 -0.0780 -0.0260 0.055 Uiso 1 1 calc R
C43 C 0.7413(6) -0.2212(7) -0.0515(4) 0.039(2) Uani 1 1 d .
H43A H 0.7973 -0.2224 -0.0473 0.046 Uiso 1 1 calc R
C44 C 0.6865(6) -0.5060(8) -0.1040(4) 0.037(2) Uani 1 1 d .
C45 C 0.6421(6) -0.5412(8) -0.0606(4) 0.042(2) Uani 1 1 d .
H45A H 0.6514 -0.5162 -0.0217 0.051 Uiso 1 1 calc R
C46 C 0.5861(7) -0.6106(9) -0.0741(6) 0.056(3) Uani 1 1 d .
H46A H 0.5552 -0.6317 -0.0449 0.067 Uiso 1 1 calc R
C47 C 0.5740(10) -0.6498(13) -0.1285(7) 0.084(5) Uani 1 1 d U
H47A H 0.5357 -0.6995 -0.1368 0.100 Uiso 1 1 calc R
C48 C 0.6175(11) -0.6178(14) -0.1730(9) 0.095(5) Uani 1 1 d U
H48A H 0.6072 -0.6427 -0.2118 0.114 Uiso 1 1 calc R
C49 C 0.6756(8) -0.5491(13) -0.1588(6) 0.077(5) Uani 1 1 d .
H49A H 0.7088 -0.5311 -0.1872 0.093 Uiso 1 1 calc R
C50 C 0.290(2) -0.156(3) -0.0327(17) 0.162(14) Uani 0.75 1 d PU
H50A H 0.2689 -0.1939 -0.0672 0.243 Uiso 0.75 1 calc PR
H50B H 0.3479 -0.1599 -0.0276 0.243 Uiso 0.75 1 calc PR
H50C H 0.2743 -0.0878 -0.0385 0.243 Uiso 0.75 1 calc PR
C51 C 0.263(2) -0.190(3) 0.0147(15) 0.129(10) Uani 0.75 1 d PU
H51A H 0.2767 -0.2603 0.0151 0.155 Uiso 0.75 1 calc PR
H51B H 0.2050 -0.1876 0.0051 0.155 Uiso 0.75 1 calc PR
C52 C 0.278(2) -0.161(3) 0.0760(16) 0.141(12) Uani 0.75 1 d PU
H52A H 0.3358 -0.1581 0.0848 0.169 Uiso 0.75 1 calc PR
H52B H 0.2594 -0.0928 0.0763 0.169 Uiso 0.75 1 calc PR
C53 C 0.2519(16) -0.204(2) 0.1271(11) 0.100(8) Uani 0.75 1 d PU
H53A H 0.2582 -0.2753 0.1241 0.120 Uiso 0.75 1 calc PR
H53B H 0.1949 -0.1909 0.1259 0.120 Uiso 0.75 1 calc PR
C54 C 0.293(2) -0.172(3) 0.1875(15) 0.142(12) Uani 0.75 1 d PU
H54A H 0.3502 -0.1849 0.1905 0.170 Uiso 0.75 1 calc PR
H54B H 0.2851 -0.1015 0.1931 0.170 Uiso 0.75 1 calc PR
C55 C 0.257(2) -0.229(2) 0.2332(14) 0.134(11) Uani 0.75 1 d PU
H55A H 0.2821 -0.2095 0.2724 0.201 Uiso 0.75 1 calc PR
H55B H 0.2656 -0.2981 0.2274 0.201 Uiso 0.75 1 calc PR
H55C H 0.2006 -0.2153 0.2298 0.201 Uiso 0.75 1 calc PR

loop_
_atom_site_aniso_label
_atom_site_aniso_U_11
_atom_site_aniso_U_22
_atom_site_aniso_U_33
_atom_site_aniso_U_23
_atom_site_aniso_U_13
_atom_site_aniso_U_12
Pd1 0.0290(4) 0.0249(3) 0.0241(3) -0.0009(2) 0.0084(2) 0.0005(3)
Pd2 0.0252(3) 0.0255(3) 0.0243(3) 0.0015(2) 0.0098(2) 0.0007(3)
I 0.0257(3) 0.0460(4) 0.0259(3) 0.0020(2) 0.0107(2) 0.0018(3)
P1 0.0269(11) 0.0304(11) 0.0224(10) 0.0015(8) 0.0114(8) 0.0002(9)
P2 0.0233(11) 0.0311(12) 0.0253(10) 0.0052(8) 0.0084(8) -0.0014(9)
C1 0.032(3) 0.026(3) 0.039(3) -0.009(3) -0.002(3) 0.005(3)
C2 0.011(2) 0.0109(19) 0.023(2) -0.0039(16) 0.0062(16) -0.0020(16)
C3 0.034(5) 0.032(5) 0.027(4) -0.002(3) 0.011(4) -0.002(4)
C4 0.045(6) 0.037(5) 0.034(5) -0.005(4) 0.009(4) 0.008(4)
C5 0.072(8) 0.024(5) 0.039(5) -0.003(4) 0.006(5) 0.017(5)
C6 0.057(7) 0.035(5) 0.030(5) 0.001(4) 0.005(4) 0.005(5)
F1 0.049(3) 0.020(2) 0.041(3) 0.003(2) 0.020(3) 0.005(2)
F2 0.054(4) 0.039(3) 0.039(3) 0.004(2) 0.019(3) 0.001(3)
F3 0.062(4) 0.046(4) 0.043(3) -0.011(3) 0.020(3) 0.016(3)
F4 0.142(8) 0.028(3) 0.050(4) -0.002(3) 0.012(4) 0.039(4)
F5 0.137(7) 0.026(3) 0.032(3) 0.006(2) 0.016(4) 0.022(4)
C7 0.028(4) 0.033(5) 0.026(4) -0.005(3) 0.011(3) -0.001(4)
C8 0.044(6) 0.046(6) 0.032(5) 0.000(4) 0.012(4) -0.016(5)
C9 0.040(6) 0.054(7) 0.044(6) -0.011(5) 0.018(5) -0.022(5)
C10 0.024(5) 0.084(9) 0.035(5) -0.011(5) 0.011(4) -0.003(5)
C11 0.028(5) 0.077(8) 0.029(5) 0.000(5) 0.010(4) 0.013(5)
C12 0.029(5) 0.037(5) 0.031(4) -0.010(4) 0.014(4) 0.001(4)
F6 0.074(5) 0.041(3) 0.057(4) 0.006(3) 0.008(3) -0.017(3)
F7 0.062(5) 0.083(5) 0.072(5) -0.011(4) 0.015(4) -0.048(4)
F8 0.026(3) 0.125(7) 0.057(4) -0.021(4) 0.000(3) -0.009(4)
F9 0.042(4) 0.073(5) 0.058(4) 0.002(3) 0.004(3) 0.025(3)
F10 0.042(3) 0.033(3) 0.043(3) 0.004(2) 0.012(3) 0.000(2)
N 0.030(4) 0.021(3) 0.035(4) 0.002(3) 0.011(3) 0.006(3)
C13 0.045(6) 0.031(5) 0.033(5) -0.006(4) 0.009(4) 0.002(4)
C14 0.051(6) 0.037(5) 0.037(5) -0.012(4) 0.014(5) 0.005(5)
C15 0.045(6) 0.015(4) 0.057(6) -0.002(4) 0.008(5) 0.009(4)
C16 0.028(5) 0.025(4) 0.040(5) -0.003(4) 0.007(4) -0.006(4)
C17 0.034(5) 0.018(4) 0.048(5) 0.006(4) 0.003(4) -0.002(4)
C18 0.032(5) 0.015(4) 0.042(5) 0.008(3) 0.001(4) -0.003(3)
C19 0.023(4) 0.017(4) 0.039(5) 0.009(3) 0.002(3) -0.008(3)
C20 0.031(5) 0.043(5) 0.034(5) 0.015(4) 0.006(4) -0.006(4)
C21 0.036(5) 0.030(4) 0.029(4) 0.003(3) 0.013(4) -0.001(4)
C22 0.029(5) 0.029(4) 0.031(4) 0.009(3) 0.011(4) 0.003(4)
C23 0.025(4) 0.024(4) 0.031(4) 0.005(3) 0.007(3) -0.003(3)
C24 0.026(4) 0.017(4) 0.031(4) 0.008(3) 0.007(3) -0.009(3)
C25 0.025(4) 0.021(4) 0.032(4) 0.001(3) 0.007(3) -0.004(3)
C26 0.029(5) 0.079(8) 0.025(4) 0.019(5) 0.011(4) 0.007(5)
C27 0.050(7) 0.094(10) 0.056(7) 0.050(7) 0.032(6) 0.041(7)
C28 0.087(6) 0.087(6) 0.080(5) 0.008(4) 0.013(4) 0.011(4)
C29 0.098(7) 0.111(7) 0.098(7) 0.010(4) 0.012(4) -0.001(4)
C30 0.084(6) 0.097(6) 0.081(6) 0.005(4) 0.013(4) -0.005(4)
C31 0.034(6) 0.153(14) 0.026(5) -0.003(7) 0.007(4) -0.030(8)
C32 0.044(5) 0.022(4) 0.029(4) -0.004(3) 0.018(4) 0.000(4)
C33 0.061(7) 0.034(5) 0.035(5) 0.002(4) 0.008(5) -0.012(5)
C34 0.064(7) 0.040(6) 0.040(5) -0.008(4) 0.013(5) -0.010(5)
C35 0.090(10) 0.047(6) 0.043(6) -0.009(5) 0.033(6) -0.036(6)
C36 0.120(13) 0.058(8) 0.039(6) 0.002(5) 0.027(7) -0.031(8)
C37 0.091(10) 0.041(6) 0.032(5) -0.005(4) 0.021(6) -0.007(6)
C38 0.030(5) 0.039(5) 0.028(4) 0.009(4) 0.014(4) 0.016(4)
C39 0.028(5) 0.053(6) 0.033(5) 0.011(4) 0.010(4) 0.004(4)
C40 0.029(5) 0.075(8) 0.046(6) 0.022(6) 0.014(5) 0.028(6)
C41 0.057(7) 0.064(8) 0.041(6) 0.008(5) 0.015(5) 0.024(6)
C42 0.054(7) 0.045(6) 0.042(5) 0.008(5) 0.017(5) 0.024(5)
C43 0.036(5) 0.041(5) 0.041(5) 0.002(4) 0.013(4) 0.016(4)
C44 0.031(5) 0.046(6) 0.035(5) 0.007(4) 0.006(4) -0.009(4)
C45 0.042(6) 0.050(6) 0.035(5) 0.011(4) 0.004(4) -0.014(5)
C46 0.047(7) 0.063(7) 0.058(7) 0.015(6) 0.007(5) -0.023(6)
C47 0.082(6) 0.086(6) 0.084(6) -0.001(4) 0.014(4) -0.010(4)
C48 0.095(6) 0.100(6) 0.092(6) -0.005(4) 0.014(4) -0.010(4)
C49 0.062(9) 0.123(13) 0.049(7) -0.023(8) 0.015(6) -0.047(9)
C50 0.161(15) 0.163(15) 0.162(15) 0.002(4) 0.020(4) 0.000(4)
C51 0.128(11) 0.131(11) 0.129(11) 0.005(4) 0.018(4) 0.002(4)
C52 0.141(12) 0.140(12) 0.142(12) 0.000(4) 0.016(4) -0.001(4)
C53 0.101(8) 0.100(8) 0.100(8) 0.001(4) 0.014(4) -0.001(4)
C54 0.142(12) 0.141(12) 0.142(12) 0.001(4) 0.017(4) 0.001(4)
C55 0.134(11) 0.135(11) 0.134(11) -0.002(4) 0.019(4) 0.000(4)

loop_
_atom_type_symbol
_atom_type_description
_atom_type_scat_dispersion_real
_atom_type_scat_dispersion_imag
_atom_type_scat_source
C C 0.0033 0.0016 'International Tables Vol C Tables 4.2.6.8 and 6.1.1.4'
H H 0.0000 0.0000 'International Tables Vol C Tables 4.2.6.8 and 6.1.1.4'
N N 0.0061 0.0033 'International Tables Vol C Tables 4.2.6.8 and 6.1.1.4'
F F 0.0171 0.0103 'International Tables Vol C Tables 4.2.6.8 and 6.1.1.4'
P P 0.1023 0.0942 'International Tables Vol C Tables 4.2.6.8 and 6.1.1.4'
Pd Pd -0.9988 1.0072 'International Tables Vol C Tables 4.2.6.8 and 6.1.1.4'
I I -0.4742 1.8119 'International Tables Vol C Tables 4.2.6.8 and 6.1.1.4'

loop_
_geom_angle_atom_site_label_1
_geom_angle_atom_site_label_2
_geom_angle_atom_site_label_3
_geom_angle
C7 Pd1 C1 86.6(3)
C7 Pd1 P1 95.9(2)
C1 Pd1 P1 177.5(3)
C7 Pd1 I 176.6(2)
C1 Pd1 I 94.8(3)
P1 Pd1 I 82.73(6)
C7 Pd1 Pd2 120.6(2)
C1 Pd1 Pd2 131.7(2)
P1 Pd1 Pd2 46.92(6)
I Pd1 Pd2 56.32(2)
N Pd2 P2 84.25(19)
N Pd2 P1 161.4(2)
P2 Pd2 P1 102.53(8)
N Pd2 I 94.93(19)
P2 Pd2 I 167.02(7)
P1 Pd2 I 82.28(6)
N Pd2 Pd1 115.70(19)
P2 Pd2 Pd1 137.14(7)
P1 Pd2 Pd1 48.27(5)
I Pd2 Pd1 54.50(2)
Pd1 I Pd2 69.19(2)
C26 P1 C32 104.5(5)
C26 P1 Pd2 119.1(3)
C32 P1 Pd2 114.4(3)
C26 P1 Pd1 120.6(4)
C32 P1 Pd1 113.1(3)
Pd2 P1 Pd1 84.80(8)
C44 P2 C23 105.0(4)
C44 P2 C38 106.5(5)
C23 P2 C38 106.3(4)
C44 P2 Pd2 112.9(3)
C23 P2 Pd2 106.2(3)
C38 P2 Pd2 118.9(3)
C2 C1 C6 116.0(8)
C2 C1 Pd1 118.9(6)
C6 C1 Pd1 125.0(7)
C1 C2 F1 126.7(7)
C1 C2 C3 126.6(7)
F1 C2 C3 106.0(6)
F2 C3 C4 118.3(7)
F2 C3 C2 126.0(7)
C4 C3 C2 115.6(7)
F3 C4 C3 120.4(8)
F3 C4 C5 120.5(8)
C3 C4 C5 119.1(8)
F4 C5 C4 120.3(8)
F4 C5 C6 121.1(8)
C4 C5 C6 118.6(8)
F5 C6 C1 120.2(8)
F5 C6 C5 116.0(8)
C1 C6 C5 123.7(8)
C8 C7 C12 115.6(8)
C8 C7 Pd1 122.5(7)
C12 C7 Pd1 121.9(6)
C7 C8 F6 122.4(8)
C7 C8 C9 124.5(9)
F6 C8 C9 113.0(8)
F7 C9 C10 119.5(9)
F7 C9 C8 122.7(9)
C10 C9 C8 117.8(8)
F8 C10 C9 120.8(10)
F8 C10 C11 119.2(10)
C9 C10 C11 120.1(8)
F9 C11 C10 119.9(8)
F9 C11 C12 122.0(9)
C10 C11 C12 118.1(9)
F10 C12 C7 120.7(7)
F10 C12 C11 115.3(8)
C7 C12 C11 123.9(8)
C13 N C25 118.7(8)
C13 N Pd2 109.0(6)
C25 N Pd2 131.6(6)
N C13 C14 123.5(9)
N C13 H13A 118.2
C14 C13 H13A 118.2
C15 C14 C13 118.3(9)
C15 C14 H14A 120.9
C13 C14 H14A 120.9
C14 C15 C16 119.0(9)
C14 C15 H15A 120.5
C16 C15 H15A 120.5
C15 C16 C25 119.7(9)
C15 C16 C17 119.9(9)
C25 C16 C17 120.3(8)
C18 C17 C16 120.5(8)
C18 C17 H17A 119.7
C16 C17 H17A 119.7
C17 C18 C19 121.4(9)
C17 C18 H18A 119.3
C19 C18 H18A 119.3
C24 C19 C20 121.1(8)
C24 C19 C18 120.1(8)
C20 C19 C18 118.8(8)
C21 C20 C19 120.8(8)
C21 C20 H20A 119.6
C19 C20 H20A 119.6
C20 C21 C22 119.9(8)
C20 C21 H21A 120.1
C22 C21 H21A 120.1
C23 C22 C21 121.7(8)
C23 C22 H22A 119.1
C21 C22 H22A 119.1
C22 C23 C24 119.2(8)
C22 C23 P2 117.2(6)
C24 C23 P2 123.4(6)
C19 C24 C25 118.0(8)
C19 C24 C23 117.1(8)
C25 C24 C23 124.8(7)
N C25 C16 120.2(8)
N C25 C24 120.8(7)
C16 C25 C24 119.0(8)
C31 C26 C27 119.1(12)
C31 C26 P1 118.4(10)
C27 C26 P1 122.4(10)
C26 C27 C28 113.6(14)
C26 C27 H27A 123.2
C28 C27 H27A 123.2
C29 C28 C27 121.1(19)
C29 C28 H28A 119.4
C27 C28 H28A 119.4
C28 C29 C30 128(2)
C28 C29 H29A 116.1
C30 C29 H29A 116.1
C29 C30 C31 115.3(19)
C29 C30 H30A 122.3
C31 C30 H30A 122.3
C26 C31 C30 122.8(17)
C26 C31 H31A 118.6
C30 C31 H31A 118.6
C33 C32 C37 118.6(9)
C33 C32 P1 122.2(7)
C37 C32 P1 119.2(8)
C34 C33 C32 119.5(9)
C34 C33 H33A 120.2
C32 C33 H33A 120.2
C35 C34 C33 121.0(10)
C35 C34 H34A 119.5
C33 C34 H34A 119.5
C34 C35 C36 120.1(11)
C34 C35 H35A 119.9
C36 C35 H35A 119.9
C37 C36 C35 119.8(12)
C37 C36 H36A 120.1
C35 C36 H36A 120.1
C36 C37 C32 120.8(11)
C36 C37 H37A 119.6
C32 C37 H37A 119.6
C43 C38 C39 119.2(9)
C43 C38 P2 118.2(7)
C39 C38 P2 122.5(8)
C38 C39 C40 119.4(11)
C38 C39 H39A 120.3
C40 C39 H39A 120.3
C41 C40 C39 119.7(10)
C41 C40 H40A 120.2
C39 C40 H40A 120.2
C42 C41 C40 122.8(11)
C42 C41 H41A 118.6
C40 C41 H41A 118.6
C41 C42 C43 117.0(12)
C41 C42 H42A 121.5
C43 C42 H42A 121.5
C38 C43 C42 121.9(10)
C38 C43 H43A 119.0
C42 C43 H43A 119.0
C49 C44 C45 118.1(10)
C49 C44 P2 120.0(8)
C45 C44 P2 121.9(8)
C46 C45 C44 120.4(10)
C46 C45 H45A 119.8
C44 C45 H45A 119.8
C47 C46 C45 120.8(12)
C47 C46 H46A 119.6
C45 C46 H46A 119.6
C46 C47 C48 120.7(16)
C46 C47 H47A 119.7
C48 C47 H47A 119.7
C49 C48 C47 118.3(17)
C49 C48 H48A 120.8
C47 C48 H48A 120.8
C48 C49 C44 121.3(13)
C48 C49 H49A 119.4
C44 C49 H49A 119.4
C51 C50 H50A 109.5
C51 C50 H50B 109.5
H50A C50 H50B 109.5
C51 C50 H50C 109.5
H50A C50 H50C 109.5
H50B C50 H50C 109.5
C50 C51 C52 131(4)
C50 C51 H51A 104.5
C52 C51 H51A 104.5
C50 C51 H51B 104.5
C52 C51 H51B 104.5
H51A C51 H51B 105.6
C53 C52 C51 130(3)
C53 C52 H52A 104.8
C51 C52 H52A 104.8
C53 C52 H52B 104.8
C51 C52 H52B 104.8
H52A C52 H52B 105.8
C52 C53 C54 118(3)
C52 C53 H53A 107.9
C54 C53 H53A 107.9
C52 C53 H53B 107.9
C54 C53 H53B 107.9
H53A C53 H53B 107.2
C55 C54 C53 107(3)
C55 C54 H54A 110.2
C53 C54 H54A 110.2
C55 C54 H54B 110.2
C53 C54 H54B 110.2
H54A C54 H54B 108.5
C54 C55 H55A 109.5
C54 C55 H55B 109.5
H55A C55 H55B 109.5
C54 C55 H55C 109.5
H55A C55 H55C 109.5
H55B C55 H55C 109.5

loop_
_geom_bond_atom_site_label_1
_geom_bond_atom_site_label_2
_geom_bond_distance
Pd1 C7 2.015(9)
Pd1 C1 2.094(8)
Pd1 P1 2.306(2)
Pd1 I 2.6803(9)
Pd1 Pd2 3.0776(9)
Pd2 N 2.157(7)
Pd2 P2 2.213(2)
Pd2 P1 2.257(2)
Pd2 I 2.7397(8)
P1 C26 1.816(10)
P1 C32 1.820(9)
P2 C44 1.796(10)
P2 C23 1.824(9)
P2 C38 1.829(9)
C1 C2 1.220(10)
C1 C6 1.383(11)
C2 F1 1.419(8)
C2 C3 1.475(9)
C3 F2 1.355(9)
C3 C4 1.376(12)
C4 F3 1.356(9)
C4 C5 1.378(12)
C5 F4 1.332(10)
C5 C6 1.383(12)
C6 F5 1.361(10)
C7 C8 1.303(11)
C7 C12 1.384(11)
C8 F6 1.384(10)
C8 C9 1.431(12)
C9 F7 1.338(10)
C9 C10 1.363(13)
C10 F8 1.345(10)
C10 C11 1.377(13)
C11 F9 1.334(11)
C11 C12 1.385(12)
C12 F10 1.372(10)
N C13 1.338(11)
N C25 1.372(11)
C13 C14 1.392(14)
C13 H13A 0.9500
C14 C15 1.389(14)
C14 H14A 0.9500
C15 C16 1.399(13)
C15 H15A 0.9500
C16 C25 1.405(12)
C16 C17 1.419(13)
C17 C18 1.341(13)
C17 H17A 0.9500
C18 C19 1.422(12)
C18 H18A 0.9500
C19 C24 1.415(11)
C19 C20 1.422(13)
C20 C21 1.360(13)
C20 H20A 0.9500
C21 C22 1.406(12)
C21 H21A 0.9500
C22 C23 1.395(12)
C22 H22A 0.9500
C23 C24 1.462(12)
C24 C25 1.450(12)
C26 C31 1.383(18)
C26 C27 1.385(18)
C27 C28 1.50(2)
C27 H27A 0.9500
C28 C29 1.23(2)
C28 H28A 0.9500
C29 C30 1.30(3)
C29 H29A 0.9500
C30 C31 1.39(2)
C30 H30A 0.9500
C31 H31A 0.9500
C32 C33 1.395(14)
C32 C37 1.396(14)
C33 C34 1.390(14)
C33 H33A 0.9500
C34 C35 1.358(16)
C34 H34A 0.9500
C35 C36 1.382(17)
C35 H35A 0.9500
C36 C37 1.377(17)
C36 H36A 0.9500
C37 H37A 0.9500
C38 C43 1.364(14)
C38 C39 1.387(13)
C39 C40 1.394(15)
C39 H39A 0.9500
C40 C41 1.358(18)
C40 H40A 0.9500
C41 C42 1.358(17)
C41 H41A 0.9500
C42 C43 1.409(13)
C42 H42A 0.9500
C43 H43A 0.9500
C44 C49 1.382(16)
C44 C45 1.413(13)
C45 C46 1.361(15)
C45 H45A 0.9500
C46 C47 1.35(2)
C46 H46A 0.9500
C47 C48 1.41(2)
C47 H47A 0.9500
C48 C49 1.38(2)
C48 H48A 0.9500
C49 H49A 0.9500
C50 C51 1.33(4)
C50 H50A 0.9800
C50 H50B 0.9800
C50 H50C 0.9800
C51 C52 1.45(4)
C51 H51A 0.9900
C51 H51B 0.9900
C52 C53 1.43(4)
C52 H52A 0.9900
C52 H52B 0.9900
C53 C54 1.54(4)
C53 H53A 0.9900
C53 H53B 0.9900
C54 C55 1.50(4)
C54 H54A 0.9900
C54 H54B 0.9900
C55 H55A 0.9800
C55 H55B 0.9800
C55 H55C 0.9800
